data_2104244
loop_
_publ_author_name
'Siegler, Maxime A.'
'Hao, Xiang'
'Parkin, Sean'
'Brock, Carolyn Pratt'

_publ_section_title
;
 Five more phases of the structural family
 [<i>M</i>(H~2~O)~2~(15-crown-5)](NO~3~)~2~
;
_journal_issue 6
_journal_name_full 'Acta Crystallographica Section B'
_journal_page_first 738
_journal_page_last 749
_journal_paper_doi 10.1107/S0108768108034046
_journal_volume 64
_journal_year 2008
_chemical_formula_moiety 'C10 H24 O7 Ni 2+, 2(N O3 1-)'
_chemical_formula_sum 'C10 H24 N2 Ni O13'
_chemical_formula_weight 439.02
_chemical_name_systematic
;
 diaqua(15-crown-5)nickel(II) nitrate
;
_space_group_IT_number 2
_symmetry_cell_setting triclinic
_symmetry_space_group_name_Hall '-P 1 (1/2*x+1/2*y,1/2*x-1/2*y,-z)'
_symmetry_space_group_name_H-M 'C -1'
_atom_sites_solution_hydrogens geom
_atom_sites_solution_primary direct
_atom_sites_solution_secondary difmap
_audit_creation_method SHELXL-97
_cell_angle_alpha 90.200(10)
_cell_angle_beta 125.99(2)
_cell_angle_gamma 89.8700(10)
_cell_formula_units_Z 8
_cell_length_a 14.719(2)
_cell_length_b 28.041(3)
_cell_length_c 10.704(2)
_cell_measurement_reflns_used 8005
_cell_measurement_temperature 308(2)
_cell_measurement_theta_max 27.48
_cell_measurement_theta_min 1.00
_cell_volume 3574.6(13)
_computing_cell_refinement 'SCALEPACK (Otwinowski & Minor, 2006)'
_computing_data_collection 'COLLECT (Nonius, 1999)'
_computing_data_reduction 'DENZO-SMN (Otwinowski & Minor, 2006)'
_computing_molecular_graphics 'Mercury (Macrae et al., 2008)'
_computing_publication_material
;
SHELXL-97 (Sheldrick, 2008) and local procedures
;
_computing_structure_refinement 'SHELXL-97 (Sheldrick, 2008)'
_computing_structure_solution 'SHELXS-97 (Sheldrick, 2008)'
_diffrn_ambient_temperature 308(2)
_diffrn_detector_area_resol_mean 18
_diffrn_measured_fraction_theta_full 0.999
_diffrn_measured_fraction_theta_max 0.999
_diffrn_measurement_device_type 'Nonius KappaCCD diffractometer'
_diffrn_measurement_method '\w scans at fixed \c = 55\%'
_diffrn_radiation_monochromator graphite
_diffrn_radiation_source 'fine-focus sealed tube'
_diffrn_radiation_type MoK\a
_diffrn_radiation_wavelength 0.71073
_diffrn_reflns_av_R_equivalents 0.0365
_diffrn_reflns_av_sigmaI/netI 0.0513
_diffrn_reflns_limit_h_max 17
_diffrn_reflns_limit_h_min -17
_diffrn_reflns_limit_k_max 32
_diffrn_reflns_limit_k_min -33
_diffrn_reflns_limit_l_max 12
_diffrn_reflns_limit_l_min -12
_diffrn_reflns_number 12132
_diffrn_reflns_theta_full 25.00
_diffrn_reflns_theta_max 25.00
_diffrn_reflns_theta_min 1.45
_diffrn_standards_decay_% <2
_diffrn_standards_number 0
_exptl_absorpt_coefficient_mu 1.155
_exptl_absorpt_correction_T_max 0.8458
_exptl_absorpt_correction_T_min 0.6879
_exptl_absorpt_correction_type multi-scan
_exptl_absorpt_process_details 'Scalepack (Otwinowski & Minor, 2006)'
_exptl_crystal_colour yellow
_exptl_crystal_density_diffrn 1.632
_exptl_crystal_density_method 'not measured'
_exptl_crystal_description block
_exptl_crystal_F_000 1840
_exptl_crystal_size_max 0.35
_exptl_crystal_size_mid 0.15
_exptl_crystal_size_min 0.15
_refine_diff_density_max 0.653
_refine_diff_density_min -0.524
_refine_ls_extinction_method none
_refine_ls_goodness_of_fit_ref 1.054
_refine_ls_hydrogen_treatment mixed
_refine_ls_matrix_type full
_refine_ls_number_parameters 494
_refine_ls_number_reflns 6301
_refine_ls_number_restraints 12
_refine_ls_restrained_S_all 1.053
_refine_ls_R_factor_all 0.0798
_refine_ls_R_factor_gt 0.0450
_refine_ls_shift/su_max 0.001
_refine_ls_shift/su_mean 0.000
_refine_ls_structure_factor_coef Fsqd
_refine_ls_weighting_details 'calc w=1/[\s^2^(Fo^2^)+(0.0640P)^2^+0.0000P] where P=(Fo^2^+2Fc^2^)/3'
_refine_ls_weighting_scheme calc
_refine_ls_wR_factor_gt 0.1095
_refine_ls_wR_factor_ref 0.1254
_reflns_number_gt 4268
_reflns_number_total 6301
_reflns_threshold_expression >2\s(I)
_cod_data_source_file bs5069.cif
_cod_data_source_block NiZprime2
_cod_original_sg_symbol_H-M C-1
_cod_database_code 2104244
_cod_database_fobs_code 2104244

loop_
_symmetry_equiv_pos_as_xyz
'x, y, z'
'x+1/2, y+1/2, z'
'-x, -y, -z'
'-x+1/2, -y+1/2, -z'

loop_
_atom_site_type_symbol
_atom_site_label
_atom_site_fract_x
_atom_site_fract_y
_atom_site_fract_z
_atom_site_U_iso_or_equiv
_atom_site_adp_type
_atom_site_calc_flag
_atom_site_refinement_flags
_atom_site_occupancy
Ni Ni1 0.49828(6) 0.25131(2) 0.48782(9) 0.0584(2) Uani d . 1
O O11 0.6839(3) 0.26580(11) 0.6135(4) 0.0557(9) Uani d . 1
O O21 0.5156(3) 0.30292(12) 0.3475(4) 0.0589(9) Uani d . 1
O O31 0.3322(3) 0.25605(12) 0.2585(4) 0.0583(10) Uani d . 1
O O41 0.3684(3) 0.21433(12) 0.5090(4) 0.0657(10) Uani d . 1
O O51 0.5824(3) 0.21807(11) 0.7059(4) 0.0571(9) Uani d . 1
O O61 0.4784(4) 0.30893(14) 0.5754(4) 0.0698(11) Uani d D 1
H H1W 0.488(5) 0.306(2) 0.658(4) 0.105 Uiso d D 1
H H2W 0.437(4) 0.3318(14) 0.534(5) 0.105 Uiso d D 1
O O71 0.5197(4) 0.19265(15) 0.4059(4) 0.0706(11) Uani d D 1
H H3W 0.577(3) 0.1772(19) 0.455(5) 0.106 Uiso d D 1
H H4W 0.497(5) 0.192(2) 0.316(2) 0.106 Uiso d D 1
C C11 0.7025(5) 0.3092(2) 0.5604(7) 0.0732(17) Uani d . 1
H H11A 0.7802 0.3113 0.5963 0.088 Uiso calc R 1
H H11B 0.6857 0.3367 0.5988 0.088 Uiso calc R 1
C C21 0.6266(4) 0.3077(2) 0.3894(6) 0.0733(17) Uani d . 1
H H21A 0.6333 0.3368 0.3465 0.088 Uiso calc R 1
H H21B 0.6451 0.2808 0.3508 0.088 Uiso calc R 1
C C31 0.4311(5) 0.29993(19) 0.1863(6) 0.0625(15) Uani d . 1
H H31A 0.4422 0.2720 0.1432 0.075 Uiso calc R 1
H H31B 0.4320 0.3280 0.1345 0.075 Uiso calc R 1
C C41 0.3217(4) 0.29655(17) 0.1680(6) 0.0624(15) Uani d . 1
H H41A 0.3084 0.3254 0.2051 0.075 Uiso calc R 1
H H41B 0.2597 0.2920 0.0603 0.075 Uiso calc R 1
C C51 0.2391(4) 0.2491(2) 0.2653(7) 0.0725(17) Uani d . 1
H H51A 0.1706 0.2443 0.1626 0.087 Uiso calc R 1
H H51B 0.2295 0.2765 0.3119 0.087 Uiso calc R 1
C C61 0.2667(4) 0.2054(2) 0.3626(7) 0.0785(18) Uani d . 1
H H61A 0.2070 0.1988 0.3733 0.094 Uiso calc R 1
H H61B 0.2751 0.1780 0.3146 0.094 Uiso calc R 1
C C71 0.4174(5) 0.1743(2) 0.6072(6) 0.0710(16) Uani d . 1
H H71A 0.4303 0.1492 0.5568 0.085 Uiso calc R 1
H H71B 0.3678 0.1621 0.6313 0.085 Uiso calc R 1
C C81 0.5250(5) 0.1897(2) 0.7500(7) 0.0707(17) Uani d . 1
H H81A 0.5113 0.2081 0.8142 0.085 Uiso calc R 1
H H81B 0.5700 0.1621 0.8082 0.085 Uiso calc R 1
C C91 0.7020(4) 0.21866(19) 0.8067(6) 0.0588(15) Uani d . 1
H H91A 0.7322 0.1914 0.7863 0.071 Uiso calc R 1
H H91B 0.7278 0.2173 0.9134 0.071 Uiso calc R 1
C C101 0.7394(4) 0.2637(2) 0.7777(6) 0.0647(15) Uani d . 1
H H10A 0.7187 0.2909 0.8122 0.078 Uiso calc R 1
H H10B 0.8203 0.2637 0.8321 0.078 Uiso calc R 1
Ni Ni2 0.25705(5) 0.49861(2) 0.01893(8) 0.0584(2) Uani d . 1
O O12 0.0685(3) 0.51374(11) -0.1114(4) 0.0570(9) Uani d . 1
O O22 0.2388(3) 0.55026(12) 0.1535(4) 0.0596(9) Uani d . 1
O O32 0.4208(3) 0.50221(12) 0.2443(4) 0.0597(9) Uani d . 1
O O42 0.3811(3) 0.46003(14) -0.0066(4) 0.0737(11) Uani d . 1
O O52 0.1691(3) 0.46619(11) -0.2023(3) 0.0574(9) Uani d . 1
O O62 0.2798(4) 0.55553(14) -0.0696(4) 0.0767(12) Uani d D 1
H H5W 0.257(6) 0.5589(19) -0.159(3) 0.115 Uiso d D 1
H H6W 0.302(5) 0.5816(10) -0.029(5) 0.115 Uiso d D 1
O O72 0.2323(4) 0.44073(13) 0.1041(4) 0.0735(12) Uani d D 1
H H7W 0.212(5) 0.4153(10) 0.059(5) 0.110 Uiso d D 1
H H8W 0.267(5) 0.4344(18) 0.1959(17) 0.110 Uiso d D 1
C C12 0.0519(5) 0.5566(2) -0.0566(7) 0.0780(18) Uani d . 1
H H12A -0.0254 0.5587 -0.0908 0.094 Uiso calc R 1
H H12B 0.0677 0.5839 -0.0962 0.094 Uiso calc R 1
C C22 0.1292(5) 0.5561(2) 0.1150(7) 0.0764(17) Uani d . 1
H H22A 0.1238 0.5857 0.1571 0.092 Uiso calc R 1
H H22B 0.1110 0.5299 0.1557 0.092 Uiso calc R 1
C C32 0.3263(5) 0.54859(18) 0.3154(6) 0.0674(16) Uani d . 1
H H32A 0.3153 0.5218 0.3623 0.081 Uiso calc R 1
H H32B 0.3272 0.5777 0.3653 0.081 Uiso calc R 1
C C42 0.4342(4) 0.54307(19) 0.3317(6) 0.0652(15) Uani d . 1
H H42A 0.4484 0.5710 0.2925 0.078 Uiso calc R 1
H H42B 0.4966 0.5388 0.4393 0.078 Uiso calc R 1
C C52 0.5122(4) 0.4933(2) 0.2361(7) 0.0849(19) Uani d . 1
H H52A 0.5804 0.4881 0.3387 0.102 Uiso calc R 1
H H52B 0.5238 0.5205 0.1911 0.102 Uiso calc R 1
C C62 0.4848(5) 0.4507(2) 0.1397(7) 0.091(2) Uani d . 1
H H62A 0.5437 0.4444 0.1269 0.109 Uiso calc R 1
H H62B 0.4774 0.4232 0.1876 0.109 Uiso calc R 1
C C72 0.3319(5) 0.4213(2) -0.1063(6) 0.0793(18) Uani d . 1
H H72A 0.3195 0.3957 -0.0573 0.095 Uiso calc R 1
H H72B 0.3809 0.4097 -0.1324 0.095 Uiso calc R 1
C C82 0.2241(5) 0.4369(2) -0.2469(6) 0.0721(17) Uani d . 1
H H82A 0.2370 0.4546 -0.3129 0.087 Uiso calc R 1
H H82B 0.1780 0.4094 -0.3040 0.087 Uiso calc R 1
C C92 0.0507(4) 0.4673(2) -0.3052(6) 0.0613(15) Uani d . 1
H H92A 0.0186 0.4403 -0.2877 0.074 Uiso calc R 1
H H92B 0.0265 0.4663 -0.4113 0.074 Uiso calc R 1
C C102 0.0149(4) 0.5131(2) -0.2736(5) 0.0643(15) Uani d . 1
H H10C 0.0384 0.5403 -0.3042 0.077 Uiso calc R 1
H H10D -0.0661 0.5141 -0.3296 0.077 Uiso calc R 1
N N1 0.4414(4) 0.15748(17) 0.0515(5) 0.0576(12) Uani d . 1
O O81 0.4208(4) 0.14550(19) -0.0716(6) 0.1116(17) Uani d . 1
O O91 0.4957(4) 0.19238(17) 0.1203(6) 0.1068(16) Uani d . 1
O O101 0.3997(4) 0.13459(19) 0.1032(5) 0.1096(18) Uani d . 1
N N2 0.1847(4) 0.59002(16) -0.4326(5) 0.0560(12) Uani d . 1
O O82 0.1844(4) 0.60085(17) -0.5438(5) 0.1033(16) Uani d . 1
O O92 0.2302(4) 0.55347(15) -0.3578(5) 0.0836(13) Uani d . 1
O O102 0.1353(4) 0.61626(16) -0.3972(5) 0.0985(16) Uani d . 1
N N3 0.5696(4) 0.34019(17) 0.9388(5) 0.0574(12) Uani d . 1
O O83 0.5699(4) 0.35481(17) 1.0454(5) 0.0944(15) Uani d . 1
O O93 0.5191(4) 0.30413(16) 0.8645(5) 0.0912(14) Uani d . 1
O O103 0.6272(4) 0.36121(14) 0.9051(5) 0.0785(12) Uani d . 1
N N4 0.3108(4) 0.40757(16) 0.4609(5) 0.0599(12) Uani d . 1
O O84 0.3343(4) 0.39149(17) 0.5839(5) 0.0916(14) Uani d . 1
O O94 0.2506(4) 0.44183(16) 0.3977(6) 0.1097(17) Uani d . 1
O O104 0.3536(4) 0.38848(16) 0.4020(4) 0.0890(14) Uani d . 1

loop_
_atom_site_aniso_label
_atom_site_aniso_U_11
_atom_site_aniso_U_22
_atom_site_aniso_U_33
_atom_site_aniso_U_12
_atom_site_aniso_U_13
_atom_site_aniso_U_23
Ni1 0.0720(6) 0.0469(4) 0.0499(5) 0.0159(4) 0.0323(4) 0.0020(3)
O11 0.057(2) 0.056(2) 0.054(2) -0.0010(17) 0.0319(19) 0.0041(17)
O21 0.050(2) 0.068(2) 0.055(2) 0.0079(17) 0.0286(19) 0.0082(17)
O31 0.053(2) 0.056(2) 0.063(2) 0.0078(17) 0.032(2) 0.0064(17)
O41 0.059(2) 0.060(2) 0.070(2) -0.0031(18) 0.033(2) 0.0037(18)
O51 0.052(2) 0.061(2) 0.053(2) 0.0019(17) 0.0275(19) 0.0127(16)
O61 0.094(3) 0.059(2) 0.056(2) 0.026(2) 0.044(2) 0.0034(18)
O71 0.086(3) 0.059(2) 0.054(2) 0.031(2) 0.034(2) 0.0012(19)
C11 0.058(4) 0.077(4) 0.079(4) -0.002(3) 0.037(3) 0.016(3)
C21 0.065(4) 0.081(4) 0.080(4) 0.001(3) 0.046(4) 0.023(3)
C31 0.076(4) 0.060(3) 0.052(3) 0.013(3) 0.039(3) 0.018(2)
C41 0.064(4) 0.058(3) 0.043(3) 0.015(3) 0.018(3) 0.008(2)
C51 0.046(4) 0.088(4) 0.061(4) 0.002(3) 0.019(3) 0.002(3)
C61 0.049(4) 0.093(5) 0.076(4) -0.014(3) 0.027(3) 0.002(3)
C71 0.071(4) 0.066(4) 0.077(4) -0.007(3) 0.044(4) 0.006(3)
C81 0.080(4) 0.066(4) 0.073(4) 0.005(3) 0.049(4) 0.020(3)
C91 0.045(3) 0.072(4) 0.042(3) 0.011(3) 0.016(3) 0.002(3)
C101 0.049(3) 0.083(4) 0.046(3) 0.000(3) 0.019(3) -0.002(3)
Ni2 0.0717(5) 0.0474(4) 0.0481(4) -0.0133(4) 0.0308(4) -0.0029(3)
O12 0.053(2) 0.060(2) 0.052(2) 0.0082(17) 0.0275(18) -0.0030(16)
O22 0.056(2) 0.061(2) 0.057(2) 0.0018(18) 0.031(2) -0.0030(17)
O32 0.052(2) 0.062(2) 0.056(2) -0.0079(18) 0.0266(19) -0.0143(17)
O42 0.055(2) 0.084(3) 0.065(2) 0.006(2) 0.025(2) -0.011(2)
O52 0.049(2) 0.065(2) 0.050(2) 0.0037(17) 0.0245(18) -0.0105(16)
O62 0.109(3) 0.061(3) 0.059(3) -0.030(2) 0.049(3) -0.0091(19)
O72 0.093(3) 0.054(2) 0.050(2) -0.024(2) 0.028(2) 0.0024(18)
C12 0.062(4) 0.071(4) 0.093(5) 0.019(3) 0.042(4) -0.005(3)
C22 0.072(4) 0.085(4) 0.082(4) 0.012(3) 0.051(4) -0.011(3)
C32 0.087(4) 0.051(3) 0.054(3) -0.007(3) 0.036(3) -0.010(2)
C42 0.060(4) 0.063(3) 0.053(3) -0.009(3) 0.023(3) 0.000(3)
C52 0.048(4) 0.115(5) 0.067(4) 0.005(3) 0.020(3) -0.014(4)
C62 0.060(4) 0.104(5) 0.078(4) 0.026(4) 0.025(4) -0.011(4)
C72 0.080(4) 0.077(4) 0.070(4) 0.021(3) 0.038(4) -0.012(3)
C82 0.080(4) 0.068(4) 0.066(4) 0.005(3) 0.042(4) -0.016(3)
C92 0.054(3) 0.069(4) 0.041(3) -0.003(3) 0.017(3) 0.001(3)
C102 0.047(3) 0.076(4) 0.049(3) 0.008(3) 0.016(3) 0.009(3)
N1 0.058(3) 0.051(3) 0.057(3) 0.008(2) 0.030(3) -0.002(2)
O81 0.126(4) 0.122(4) 0.087(3) 0.021(3) 0.063(3) -0.021(3)
O91 0.101(4) 0.066(3) 0.114(4) -0.034(3) 0.042(3) -0.020(3)
O101 0.088(3) 0.138(4) 0.085(3) -0.023(3) 0.041(3) 0.035(3)
N2 0.056(3) 0.050(3) 0.043(2) -0.009(2) 0.018(2) -0.004(2)
O82 0.131(4) 0.105(4) 0.089(3) -0.020(3) 0.073(3) 0.013(3)
O92 0.104(3) 0.064(3) 0.073(3) 0.033(2) 0.048(3) 0.015(2)
O102 0.126(4) 0.080(3) 0.082(3) 0.044(3) 0.057(3) 0.002(2)
N3 0.057(3) 0.054(3) 0.053(3) 0.008(2) 0.028(3) 0.008(2)
O83 0.110(4) 0.111(4) 0.087(3) 0.009(3) 0.072(3) -0.016(3)
O93 0.101(3) 0.066(3) 0.091(3) -0.030(2) 0.048(3) -0.014(2)
O103 0.099(3) 0.068(3) 0.076(3) -0.008(2) 0.055(3) -0.001(2)
N4 0.057(3) 0.044(3) 0.058(3) -0.004(2) 0.023(3) -0.007(2)
O84 0.111(4) 0.097(3) 0.079(3) 0.007(3) 0.062(3) 0.016(2)
O94 0.089(3) 0.076(3) 0.120(4) 0.037(3) 0.036(3) 0.021(3)
O104 0.104(3) 0.101(3) 0.063(3) 0.018(3) 0.050(3) -0.010(2)

loop_
_atom_type_symbol
_atom_type_description
_atom_type_scat_dispersion_real
_atom_type_scat_dispersion_imag
_atom_type_scat_source
C C 0.0033 0.0016 'International Tables Vol C Tables 4.2.6.8 and 6.1.1.4'
H H 0.0000 0.0000 'International Tables Vol C Tables 4.2.6.8 and 6.1.1.4'
Ni Ni 0.3393 1.1124 'International Tables Vol C Tables 4.2.6.8 and 6.1.1.4'
N N 0.0061 0.0033 'International Tables Vol C Tables 4.2.6.8 and 6.1.1.4'
O O 0.0106 0.0060 'International Tables Vol C Tables 4.2.6.8 and 6.1.1.4'

loop_
_geom_angle_atom_site_label_1
_geom_angle_atom_site_label_2
_geom_angle_atom_site_label_3
_geom_angle
O61 Ni1 O71 178.30(14)
O61 Ni1 O51 89.54(14)
O71 Ni1 O51 88.79(14)
O61 Ni1 O21 83.92(15)
O71 Ni1 O21 97.63(16)
O51 Ni1 O21 144.69(14)
O61 Ni1 O31 95.76(15)
O71 Ni1 O31 85.39(15)
O51 Ni1 O31 142.66(13)
O21 Ni1 O31 72.63(13)
O61 Ni1 O11 91.98(16)
O71 Ni1 O11 87.82(16)
O51 Ni1 O11 72.79(12)
O21 Ni1 O11 72.81(12)
O31 Ni1 O11 143.49(13)
O61 Ni1 O41 87.66(17)
O71 Ni1 O41 91.50(16)
O51 Ni1 O41 70.84(13)
O21 Ni1 O41 143.00(14)
O31 Ni1 O41 72.48(13)
O11 Ni1 O41 143.63(13)
C101 O11 C11 114.6(4)
C101 O11 Ni1 109.9(3)
C11 O11 Ni1 111.2(3)
C31 O21 C21 114.4(4)
C31 O21 Ni1 114.9(3)
C21 O21 Ni1 114.7(3)
C51 O31 C41 114.6(4)
C51 O31 Ni1 113.6(3)
C41 O31 Ni1 113.7(3)
C71 O41 C61 115.5(4)
C71 O41 Ni1 110.0(3)
C61 O41 Ni1 111.6(3)
C91 O51 C81 117.6(4)
C91 O51 Ni1 119.5(3)
C81 O51 Ni1 122.5(3)
Ni1 O61 H1W 117(4)
Ni1 O61 H2W 131(4)
H1W O61 H2W 105.3(17)
Ni1 O71 H3W 122(4)
Ni1 O71 H4W 119(4)
H3W O71 H4W 107.3(18)
O11 C11 C21 106.6(5)
O11 C11 H11A 110.4
C21 C11 H11A 110.4
O11 C11 H11B 110.4
C21 C11 H11B 110.4
H11A C11 H11B 108.6
O21 C21 C11 106.5(4)
O21 C21 H21A 110.4
C11 C21 H21A 110.4
O21 C21 H21B 110.4
C11 C21 H21B 110.4
H21A C21 H21B 108.6
O21 C31 C41 105.6(4)
O21 C31 H31A 110.6
C41 C31 H31A 110.6
O21 C31 H31B 110.6
C41 C31 H31B 110.6
H31A C31 H31B 108.8
O31 C41 C31 106.2(4)
O31 C41 H41A 110.5
C31 C41 H41A 110.5
O31 C41 H41B 110.5
C31 C41 H41B 110.5
H41A C41 H41B 108.7
O31 C51 C61 105.8(4)
O31 C51 H51A 110.6
C61 C51 H51A 110.6
O31 C51 H51B 110.6
C61 C51 H51B 110.6
H51A C51 H51B 108.7
O41 C61 C51 107.7(5)
O41 C61 H61A 110.2
C51 C61 H61A 110.2
O41 C61 H61B 110.2
C51 C61 H61B 110.2
H61A C61 H61B 108.5
O41 C71 C81 107.9(4)
O41 C71 H71A 110.1
C81 C71 H71A 110.1
O41 C71 H71B 110.1
C81 C71 H71B 110.1
H71A C71 H71B 108.4
O51 C81 C71 107.6(4)
O51 C81 H81A 110.2
C71 C81 H81A 110.2
O51 C81 H81B 110.2
C71 C81 H81B 110.2
H81A C81 H81B 108.5
O51 C91 C101 107.3(4)
O51 C91 H91A 110.3
C101 C91 H91A 110.3
O51 C91 H91B 110.3
C101 C91 H91B 110.3
H91A C91 H91B 108.5
O11 C101 C91 106.1(4)
O11 C101 H10A 110.5
C91 C101 H10A 110.5
O11 C101 H10B 110.5
C91 C101 H10B 110.5
H10A C101 H10B 108.7
O62 Ni2 O72 178.91(15)
O62 Ni2 O52 88.51(14)
O72 Ni2 O52 90.41(14)
O62 Ni2 O22 84.39(16)
O72 Ni2 O22 96.42(16)
O52 Ni2 O22 142.58(14)
O62 Ni2 O32 96.00(16)
O72 Ni2 O32 84.93(15)
O52 Ni2 O32 143.40(13)
O22 Ni2 O32 73.98(13)
O62 Ni2 O42 87.24(18)
O72 Ni2 O42 92.50(18)
O52 Ni2 O42 70.73(12)
O22 Ni2 O42 145.04(14)
O32 Ni2 O42 73.24(13)
O62 Ni2 O12 92.53(17)
O72 Ni2 O12 87.02(16)
O52 Ni2 O12 70.93(12)
O22 Ni2 O12 72.74(12)
O32 Ni2 O12 144.58(12)
O42 Ni2 O12 141.65(13)
C12 O12 C102 113.9(4)
C12 O12 Ni2 110.2(3)
C102 O12 Ni2 110.2(3)
C22 O22 C32 114.6(4)
C22 O22 Ni2 116.5(3)
C32 O22 Ni2 114.1(3)
C42 O32 C52 114.3(4)
C42 O32 Ni2 113.5(3)
C52 O32 Ni2 113.2(3)
C72 O42 C62 116.0(4)
C72 O42 Ni2 111.7(3)
C62 O42 Ni2 111.8(3)
C92 O52 C82 116.0(4)
C92 O52 Ni2 121.7(3)
C82 O52 Ni2 121.8(3)
Ni2 O62 H5W 126(4)
Ni2 O62 H6W 127(4)
H5W O62 H6W 106.5(18)
Ni2 O72 H7W 122(4)
Ni2 O72 H8W 125(4)
H7W O72 H8W 106.2(17)
O12 C12 C22 107.9(4)
O12 C12 H12A 110.1
C22 C12 H12A 110.1
O12 C12 H12B 110.1
C22 C12 H12B 110.1
H12A C12 H12B 108.4
O22 C22 C12 105.9(4)
O22 C22 H22A 110.6
C12 C22 H22A 110.6
O22 C22 H22B 110.6
C12 C22 H22B 110.6
H22A C22 H22B 108.7
O22 C32 C42 106.4(4)
O22 C32 H32A 110.4
C42 C32 H32A 110.4
O22 C32 H32B 110.4
C42 C32 H32B 110.4
H32A C32 H32B 108.6
O32 C42 C32 106.2(4)
O32 C42 H42A 110.5
C32 C42 H42A 110.5
O32 C42 H42B 110.5
C32 C42 H42B 110.5
H42A C42 H42B 108.7
O32 C52 C62 107.8(5)
O32 C52 H52A 110.2
C62 C52 H52A 110.2
O32 C52 H52B 110.2
C62 C52 H52B 110.2
H52A C52 H52B 108.5
O42 C62 C52 107.2(5)
O42 C62 H62A 110.3
C52 C62 H62A 110.3
O42 C62 H62B 110.3
C52 C62 H62B 110.3
H62A C62 H62B 108.5
O42 C72 C82 108.4(4)
O42 C72 H72A 110.0
C82 C72 H72A 110.0
O42 C72 H72B 110.0
C82 C72 H72B 110.0
H72A C72 H72B 108.4
O52 C82 C72 108.2(4)
O52 C82 H82A 110.1
C72 C82 H82A 110.1
O52 C82 H82B 110.1
C72 C82 H82B 110.1
H82A C82 H82B 108.4
O52 C92 C102 106.3(4)
O52 C92 H92A 110.5
C102 C92 H92A 110.5
O52 C92 H92B 110.5
C102 C92 H92B 110.5
H92A C92 H92B 108.7
O12 C102 C92 105.4(4)
O12 C102 H10C 110.7
C92 C102 H10C 110.7
O12 C102 H10D 110.7
C92 C102 H10D 110.7
H10C C102 H10D 108.8
O91 N1 O81 122.6(6)
O91 N1 O101 118.8(6)
O81 N1 O101 118.5(6)
O82 N2 O92 122.0(5)
O82 N2 O102 118.7(5)
O92 N2 O102 119.2(5)
O83 N3 O93 123.5(5)
O83 N3 O103 119.2(5)
O93 N3 O103 117.3(5)
O94 N4 O84 122.9(6)
O94 N4 O104 118.7(5)
O84 N4 O104 118.4(5)

loop_
_geom_bond_atom_site_label_1
_geom_bond_atom_site_label_2
_geom_bond_distance
Ni1 O61 1.971(3)
Ni1 O71 1.971(4)
Ni1 O51 2.112(3)
Ni1 O21 2.209(3)
Ni1 O31 2.229(4)
Ni1 O11 2.262(3)
Ni1 O41 2.303(4)
O11 C101 1.439(6)
O11 C11 1.440(6)
O21 C31 1.418(6)
O21 C21 1.424(6)
O31 C51 1.427(6)
O31 C41 1.444(5)
O41 C71 1.414(6)
O41 C61 1.414(6)
O51 C91 1.425(6)
O51 C81 1.431(6)
O61 H1W 0.821(10)
O61 H2W 0.814(10)
O71 H3W 0.809(10)
O71 H4W 0.812(10)
C11 C21 1.482(7)
C11 H11A 0.9700
C11 H11B 0.9700
C21 H21A 0.9700
C21 H21B 0.9700
C31 C41 1.506(7)
C31 H31A 0.9700
C31 H31B 0.9700
C41 H41A 0.9700
C41 H41B 0.9700
C51 C61 1.504(7)
C51 H51A 0.9700
C51 H51B 0.9700
C61 H61A 0.9700
C61 H61B 0.9700
C71 C81 1.478(7)
C71 H71A 0.9700
C71 H71B 0.9700
C81 H81A 0.9700
C81 H81B 0.9700
C91 C101 1.485(7)
C91 H91A 0.9700
C91 H91B 0.9700
C101 H10A 0.9700
C101 H10B 0.9700
Ni2 O62 1.986(3)
Ni2 O72 2.000(4)
Ni2 O52 2.121(3)
Ni2 O22 2.164(3)
Ni2 O32 2.192(3)
Ni2 O42 2.270(4)
Ni2 O12 2.297(3)
O12 C12 1.417(6)
O12 C102 1.424(6)
O22 C22 1.420(6)
O22 C32 1.429(6)
O32 C42 1.415(6)
O32 C52 1.419(6)
O42 C72 1.388(6)
O42 C62 1.429(6)
O52 C92 1.412(6)
O52 C82 1.418(6)
O62 H5W 0.814(10)
O62 H6W 0.814(10)
O72 H7W 0.814(10)
O72 H8W 0.817(10)
C12 C22 1.487(7)
C12 H12A 0.9700
C12 H12B 0.9700
C22 H22A 0.9700
C22 H22B 0.9700
C32 C42 1.501(7)
C32 H32A 0.9700
C32 H32B 0.9700
C42 H42A 0.9700
C42 H42B 0.9700
C52 C62 1.469(8)
C52 H52A 0.9700
C52 H52B 0.9700
C62 H62A 0.9700
C62 H62B 0.9700
C72 C82 1.472(7)
C72 H72A 0.9700
C72 H72B 0.9700
C82 H82A 0.9700
C82 H82B 0.9700
C92 C102 1.499(7)
C92 H92A 0.9700
C92 H92B 0.9700
C102 H10C 0.9700
C102 H10D 0.9700
N1 O91 1.203(6)
N1 O81 1.213(6)
N1 O101 1.223(6)
N2 O82 1.228(5)
N2 O92 1.230(5)
N2 O102 1.237(6)
N3 O83 1.209(6)
N3 O93 1.229(6)
N3 O103 1.249(5)
N4 O94 1.209(6)
N4 O84 1.235(6)
N4 O104 1.242(6)

loop_
_geom_hbond_atom_site_label_D
_geom_hbond_atom_site_label_H
_geom_hbond_atom_site_label_A
_geom_hbond_site_symmetry_A
_geom_hbond_distance_DH
_geom_hbond_distance_HA
_geom_hbond_distance_DA
_geom_hbond_angle_DHA
O61 H1W O93 . 0.821(10) 1.970(14) 2.789(6) 174(7)
O61 H2W O104 . 0.814(10) 2.000(16) 2.792(6) 164(5)
O61 H2W O84 . 0.814(10) 2.51(4) 3.173(6) 140(4)
O71 H3W O102 2_546 0.809(10) 2.14(4) 2.779(6) 136(5)
O71 H4W O91 . 0.812(10) 2.08(2) 2.864(7) 161(6)
O71 H4W O101 . 0.812(10) 2.44(5) 3.085(6) 137(6)
O62 H5W O92 . 0.814(10) 1.93(2) 2.721(5) 165(7)
O62 H5W O102 . 0.814(10) 2.63(4) 3.313(6) 142(6)
O62 H6W O103 3_666 0.814(10) 1.945(13) 2.753(6) 172(6)
O72 H7W O101 4 0.814(10) 2.08(3) 2.843(6) 157(6)
O72 H8W O104 . 0.817(10) 2.20(2) 2.972(5) 156(5)
O72 H8W O94 . 0.817(10) 2.32(4) 2.992(7) 141(6)

loop_
_geom_torsion_atom_site_label_1
_geom_torsion_atom_site_label_2
_geom_torsion_atom_site_label_3
_geom_torsion_atom_site_label_4
_geom_torsion
O61 Ni1 O11 C101 63.5(3)
O71 Ni1 O11 C101 -114.9(3)
O51 Ni1 O11 C101 -25.4(3)
O21 Ni1 O11 C101 146.5(3)
O31 Ni1 O11 C101 165.9(3)
O41 Ni1 O11 C101 -25.3(4)
O61 Ni1 O11 C11 -64.5(3)
O71 Ni1 O11 C11 117.2(3)
O51 Ni1 O11 C11 -153.4(3)
O21 Ni1 O11 C11 18.6(3)
O31 Ni1 O11 C11 38.0(4)
O41 Ni1 O11 C11 -153.2(3)
O61 Ni1 O21 C31 -116.4(3)
O71 Ni1 O21 C31 64.3(3)
O51 Ni1 O21 C31 163.1(3)
O31 Ni1 O21 C31 -18.4(3)
O11 Ni1 O21 C31 149.7(3)
O41 Ni1 O21 C31 -38.5(4)
O61 Ni1 O21 C21 108.1(4)
O71 Ni1 O21 C21 -71.2(4)
O51 Ni1 O21 C21 27.5(4)
O31 Ni1 O21 C21 -153.9(4)
O11 Ni1 O21 C21 14.1(3)
O41 Ni1 O21 C21 -174.0(3)
O61 Ni1 O31 C51 -66.3(4)
O71 Ni1 O31 C51 112.4(4)
O51 Ni1 O31 C51 30.5(4)
O21 Ni1 O31 C51 -148.1(4)
O11 Ni1 O31 C51 -167.6(3)
O41 Ni1 O31 C51 19.4(3)
O61 Ni1 O31 C41 67.2(3)
O71 Ni1 O31 C41 -114.1(3)
O51 Ni1 O31 C41 164.0(3)
O21 Ni1 O31 C41 -14.6(3)
O11 Ni1 O31 C41 -34.0(4)
O41 Ni1 O31 C41 152.9(3)
O61 Ni1 O41 C71 -119.7(3)
O71 Ni1 O41 C71 58.8(3)
O51 Ni1 O41 C71 -29.4(3)
O21 Ni1 O41 C71 163.6(3)
O31 Ni1 O41 C71 143.5(3)
O11 Ni1 O41 C71 -29.5(4)
O61 Ni1 O41 C61 110.8(4)
O71 Ni1 O41 C61 -70.7(4)
O51 Ni1 O41 C61 -158.9(4)
O21 Ni1 O41 C61 34.1(4)
O31 Ni1 O41 C61 14.0(3)
O11 Ni1 O41 C61 -159.1(3)
O61 Ni1 O51 C91 -96.4(4)
O71 Ni1 O51 C91 83.9(3)
O21 Ni1 O51 C91 -17.6(4)
O31 Ni1 O51 C91 164.7(3)
O11 Ni1 O51 C91 -4.2(3)
O41 Ni1 O51 C91 175.9(4)
O61 Ni1 O51 C81 91.6(4)
O71 Ni1 O51 C81 -88.1(4)
O21 Ni1 O51 C81 170.3(3)
O31 Ni1 O51 C81 -7.3(4)
O11 Ni1 O51 C81 -176.2(4)
O41 Ni1 O51 C81 3.9(3)
C101 O11 C11 C21 -172.0(4)
Ni1 O11 C11 C21 -46.7(5)
C31 O21 C21 C11 -178.9(4)
Ni1 O21 C21 C11 -43.0(5)
O11 C11 C21 O21 57.9(6)
C21 O21 C31 C41 -178.4(4)
Ni1 O21 C31 C41 45.8(5)
C51 O31 C41 C31 175.4(4)
Ni1 O31 C41 C31 42.4(4)
O21 C31 C41 O31 -55.9(5)
C41 O31 C51 C61 179.4(4)
Ni1 O31 C51 C61 -47.5(5)
C71 O41 C61 C51 -169.6(5)
Ni1 O41 C61 C51 -43.0(5)
O31 C51 C61 O41 59.0(6)
C61 O41 C71 C81 176.9(5)
Ni1 O41 C71 C81 49.5(5)
C91 O51 C81 C71 -151.5(4)
Ni1 O51 C81 C71 20.7(6)
O41 C71 C81 O51 -45.1(6)
C81 O51 C91 C101 -155.9(4)
Ni1 O51 C91 C101 31.7(5)
C11 O11 C101 C91 175.2(4)
Ni1 O11 C101 C91 49.2(5)
O51 C91 C101 O11 -51.6(5)
O62 Ni2 O12 C12 -66.1(3)
O72 Ni2 O12 C12 114.9(3)
O52 Ni2 O12 C12 -153.6(3)
O22 Ni2 O12 C12 17.3(3)
O32 Ni2 O12 C12 38.0(4)
O42 Ni2 O12 C12 -154.8(3)
O62 Ni2 O12 C102 60.5(3)
O72 Ni2 O12 C102 -118.5(3)
O52 Ni2 O12 C102 -27.1(3)
O22 Ni2 O12 C102 143.8(3)
O32 Ni2 O12 C102 164.5(3)
O42 Ni2 O12 C102 -28.3(4)
O62 Ni2 O22 C22 109.4(4)
O72 Ni2 O22 C22 -69.9(4)
O52 Ni2 O22 C22 29.3(4)
O32 Ni2 O22 C22 -152.7(4)
O42 Ni2 O22 C22 -173.6(3)
O12 Ni2 O22 C22 15.0(3)
O62 Ni2 O22 C32 -113.5(3)
O72 Ni2 O22 C32 67.2(3)
O52 Ni2 O22 C32 166.3(3)
O32 Ni2 O22 C32 -15.6(3)
O42 Ni2 O22 C32 -36.5(4)
O12 Ni2 O22 C32 152.1(3)
O62 Ni2 O32 C42 65.8(3)
O72 Ni2 O32 C42 -114.8(3)
O52 Ni2 O32 C42 161.4(3)
O22 Ni2 O32 C42 -16.6(3)
O42 Ni2 O32 C42 151.1(3)
O12 Ni2 O32 C42 -37.2(4)
O62 Ni2 O32 C52 -66.6(4)
O72 Ni2 O32 C52 112.8(4)
O52 Ni2 O32 C52 29.0(5)
O22 Ni2 O32 C52 -149.0(4)
O42 Ni2 O32 C52 18.6(4)
O12 Ni2 O32 C52 -169.6(3)
O62 Ni2 O42 C72 -118.1(4)
O72 Ni2 O42 C72 60.9(4)
O52 Ni2 O42 C72 -28.7(3)
O22 Ni2 O42 C72 165.8(3)
O32 Ni2 O42 C72 144.8(4)
O12 Ni2 O42 C72 -27.5(4)
O62 Ni2 O42 C62 110.0(4)
O72 Ni2 O42 C62 -71.0(4)
O52 Ni2 O42 C62 -160.6(4)
O22 Ni2 O42 C62 33.9(5)
O32 Ni2 O42 C62 12.9(4)
O12 Ni2 O42 C62 -159.4(4)
O62 Ni2 O52 C92 -96.7(4)
O72 Ni2 O52 C92 83.2(4)
O22 Ni2 O52 C92 -18.0(4)
O32 Ni2 O52 C92 165.2(3)
O42 Ni2 O52 C92 175.7(4)
O12 Ni2 O52 C92 -3.5(3)
O62 Ni2 O52 C82 91.9(4)
O72 Ni2 O52 C82 -88.2(4)
O22 Ni2 O52 C82 170.6(3)
O32 Ni2 O52 C82 -6.2(4)
O42 Ni2 O52 C82 4.3(3)
O12 Ni2 O52 C82 -174.9(4)
C102 O12 C12 C22 -169.3(4)
Ni2 O12 C12 C22 -44.9(5)
C32 O22 C22 C12 -179.6(4)
Ni2 O22 C22 C12 -42.8(5)
O12 C12 C22 O22 56.7(6)
C22 O22 C32 C42 -179.3(4)
Ni2 O22 C32 C42 42.8(5)
C52 O32 C42 C32 175.4(4)
Ni2 O32 C42 C32 43.5(5)
O22 C32 C42 O32 -55.0(5)
C42 O32 C52 C62 -178.8(5)
Ni2 O32 C52 C62 -46.8(6)
C72 O42 C62 C52 -170.5(5)
Ni2 O42 C62 C52 -40.8(6)
O32 C52 C62 O42 57.0(7)
C62 O42 C72 C82 177.4(5)
Ni2 O42 C72 C82 47.6(6)
C92 O52 C82 C72 -153.1(5)
Ni2 O52 C82 C72 18.8(6)
O42 C72 C82 O52 -42.4(7)
C82 O52 C92 C102 -156.9(4)
Ni2 O52 C92 C102 31.2(5)
C12 O12 C102 C92 175.2(4)
Ni2 O12 C102 C92 50.7(5)
O52 C92 C102 O12 -51.8(5)
